data_4124148
loop_
_publ_author_name
'Vidal, Fernando'
'Gowda, Ravikumar R.'
'Chen, Eugene Y.-X.'

_publ_section_title
;
 Chemoselective, Stereospecific, and Living Polymerization of Polar
 Divinyl Monomers by Chiral Zirconocenium Catalysts.
;
_journal_issue 29
_journal_name_full 'Journal of the American Chemical Society'
_journal_page_first 9469
_journal_page_last 9480
_journal_paper_doi 10.1021/jacs.5b05811
_journal_volume 137
_journal_year 2015
_chemical_formula_sum 'C59 H48 B Cl2 F15 O3 Si Zr'
_chemical_formula_weight 1290.99
_chemical_name_systematic
; 
 ? 
;
_space_group_IT_number 2
_symmetry_cell_setting triclinic
_symmetry_space_group_name_Hall '-P 1'
_symmetry_space_group_name_H-M 'P -1'
_atom_sites_solution_hydrogens geom
_atom_sites_solution_primary direct
_atom_sites_solution_secondary difmap
_audit_creation_method SHELXL-97
_cell_angle_alpha 89.566(4)
_cell_angle_beta 68.846(4)
_cell_angle_gamma 62.936(3)
_cell_formula_units_Z 2
_cell_length_a 14.6799(11)
_cell_length_b 14.8636(11)
_cell_length_c 16.1127(11)
_cell_measurement_reflns_used 9821
_cell_measurement_temperature 120(2)
_cell_measurement_theta_max 32.87
_cell_measurement_theta_min 2.40
_cell_volume 2867.4(4)
_computing_cell_refinement 'Bruker APEX2 (Bruker, 2009)'
_computing_data_collection 'Bruker APEX2 (Bruker, 2009)'
_computing_data_reduction 'Bruker APEX2 (Bruker, 2009)'
_computing_molecular_graphics 'SHELXTL (Sheldrick, 2008)'
_computing_publication_material 'SHELXTL (Sheldrick, 2008)'
_computing_structure_refinement 'SHELXTL (Sheldrick, 2008)'
_computing_structure_solution 'SHELXTL (Sheldrick, 2008)'
_diffrn_ambient_temperature 120(2)
_diffrn_measured_fraction_theta_full 0.983
_diffrn_measured_fraction_theta_max 0.983
_diffrn_measurement_device_type 'Bruker APEX-II CCD'
_diffrn_measurement_method '\f and \w scans'
_diffrn_radiation_monochromator graphite
_diffrn_radiation_source 'fine-focus sealed tube'
_diffrn_radiation_type MoK\a
_diffrn_radiation_wavelength 0.71073
_diffrn_reflns_av_R_equivalents 0.0478
_diffrn_reflns_av_sigmaI/netI 0.0620
_diffrn_reflns_limit_h_max 19
_diffrn_reflns_limit_h_min -18
_diffrn_reflns_limit_k_max 18
_diffrn_reflns_limit_k_min -19
_diffrn_reflns_limit_l_max 21
_diffrn_reflns_limit_l_min -21
_diffrn_reflns_number 69786
_diffrn_reflns_theta_full 27.88
_diffrn_reflns_theta_max 27.88
_diffrn_reflns_theta_min 1.57
_exptl_absorpt_coefficient_mu 0.399
_exptl_absorpt_correction_T_max 0.9676
_exptl_absorpt_correction_T_min 0.9248
_exptl_absorpt_correction_type multi-scan
_exptl_absorpt_process_details 'SCALE (Bruker, 2009)'
_exptl_crystal_colour orange
_exptl_crystal_density_diffrn 1.495
_exptl_crystal_density_meas ?
_exptl_crystal_density_method 'not measured'
_exptl_crystal_description block
_exptl_crystal_F_000 1308
_exptl_crystal_size_max 0.20
_exptl_crystal_size_mid 0.15
_exptl_crystal_size_min 0.08
_platon_squeeze_details
;
;
_refine_diff_density_max 1.051
_refine_diff_density_min -0.713
_refine_diff_density_rms 0.098
_refine_ls_extinction_method none
_refine_ls_goodness_of_fit_ref 1.065
_refine_ls_hydrogen_treatment constr
_refine_ls_matrix_type full
_refine_ls_number_parameters 746
_refine_ls_number_reflns 13463
_refine_ls_number_restraints 0
_refine_ls_restrained_S_all 1.065
_refine_ls_R_factor_all 0.0732
_refine_ls_R_factor_gt 0.0465
_refine_ls_shift/su_max 0.001
_refine_ls_shift/su_mean 0.000
_refine_ls_structure_factor_coef Fsqd
_refine_ls_weighting_details 'calc w=1/[\s^2^(Fo^2^)+(0.0668P)^2^+0.0000P] where P=(Fo^2^+2Fc^2^)/3'
_refine_ls_weighting_scheme calc
_refine_ls_wR_factor_gt 0.1156
_refine_ls_wR_factor_ref 0.1239
_reflns_number_gt 9796
_reflns_number_total 13463
_reflns_threshold_expression >2sigma(I)
_cod_data_source_file ja5b05811_si_002.cif
_cod_data_source_block ec73
_cod_depositor_comments
;
The following automatic conversions were performed:

'_symmetry_cell_setting' value 'Triclinic' changed to 'triclinic'
according to
/usr/data/users/saulius/crontab/automatic-downloads/rss-feeds/ACS/lib/dictionaries/cif_core.dic
dictionary named 'cif_core.dic' version 2.4.2 from 2011-04-26.

'_exptl_crystal_density_meas' value 'not measured' was changed to '?'
- the value is perceived as not measured.

Automatic conversion script
Id: cif_fix_values 3271 2015-04-21 07:52:19Z andrius 

 Adding full bibliography for 4124148.cif.
;
_cod_database_code 4124148

loop_
_symmetry_equiv_pos_as_xyz
'x, y, z'
'-x, -y, -z'

loop_
_atom_site_label
_atom_site_type_symbol
_atom_site_fract_x
_atom_site_fract_y
_atom_site_fract_z
_atom_site_U_iso_or_equiv
_atom_site_adp_type
_atom_site_occupancy
_atom_site_symmetry_multiplicity
_atom_site_calc_flag
_atom_site_refinement_flags
Zr1 Zr 0.799180(18) 0.984195(16) 0.264660(15) 0.01745(8) Uani 1 1 d .
Si1 Si 0.61910(6) 1.09879(5) 0.16892(5) 0.02474(16) Uani 1 1 d .
B1 B 0.3248(2) 0.5043(2) 0.9355(2) 0.0254(6) Uani 1 1 d .
C1 C 0.2193(2) 0.52497(17) 0.90626(17) 0.0238(5) Uani 1 1 d .
C2 C 0.1098(2) 0.57831(18) 0.97061(18) 0.0292(6) Uani 1 1 d .
C3 C 0.0164(2) 0.5995(2) 0.95524(19) 0.0334(6) Uani 1 1 d .
C4 C 0.0286(2) 0.5638(2) 0.8720(2) 0.0342(7) Uani 1 1 d .
C5 C 0.1347(2) 0.5077(2) 0.80609(18) 0.0290(6) Uani 1 1 d .
C6 C 0.22520(19) 0.49038(18) 0.82400(17) 0.0237(5) Uani 1 1 d .
C7 C 0.3209(2) 0.42573(18) 1.00796(18) 0.0261(6) Uani 1 1 d .
C8 C 0.3006(2) 0.4452(2) 1.09864(19) 0.0326(6) Uani 1 1 d .
C9 C 0.2893(2) 0.3814(2) 1.1583(2) 0.0387(7) Uani 1 1 d .
C10 C 0.3002(2) 0.2894(2) 1.1293(2) 0.0446(8) Uani 1 1 d .
C11 C 0.3203(2) 0.2649(2) 1.0397(2) 0.0427(8) Uani 1 1 d .
C12 C 0.3315(2) 0.33087(19) 0.98220(19) 0.0306(6) Uani 1 1 d .
C13 C 0.4469(2) 0.45647(18) 0.84743(18) 0.0250(6) Uani 1 1 d .
C14 C 0.4613(2) 0.50828(18) 0.77525(19) 0.0271(6) Uani 1 1 d .
C15 C 0.5620(2) 0.4838(2) 0.70640(19) 0.0308(6) Uani 1 1 d .
C16 C 0.6586(2) 0.4013(2) 0.7050(2) 0.0349(7) Uani 1 1 d .
C17 C 0.6502(2) 0.3471(2) 0.7734(2) 0.0328(6) Uani 1 1 d .
C18 C 0.5472(2) 0.37504(19) 0.84207(19) 0.0292(6) Uani 1 1 d .
C19 C 0.3055(3) 0.61400(19) 0.97925(19) 0.0348(7) Uani 1 1 d .
H19A H 0.3682 0.6016 0.9951 0.052 Uiso 1 1 calc R
H19B H 0.2359 0.6463 1.0338 0.052 Uiso 1 1 calc R
H19C H 0.3010 0.6597 0.9349 0.052 Uiso 1 1 calc R
C20 C 0.60204(18) 1.06604(18) 0.28403(17) 0.0235(5) Uani 1 1 d .
C21 C 0.62257(19) 0.96841(18) 0.31041(17) 0.0229(5) Uani 1 1 d .
C22 C 0.6254(2) 0.87988(19) 0.26963(18) 0.0271(6) Uani 1 1 d .
H22 H 0.6199 0.8778 0.2128 0.032 Uiso 1 1 calc R
C23 C 0.6359(2) 0.8010(2) 0.31364(19) 0.0320(6) Uani 1 1 d .
H23 H 0.6364 0.7438 0.2871 0.038 Uiso 1 1 calc R
C24 C 0.6464(2) 0.79920(19) 0.39935(19) 0.0314(6) Uani 1 1 d .
C25 C 0.6558(2) 0.7161(2) 0.4443(2) 0.0400(7) Uani 1 1 d .
H25 H 0.6552 0.6597 0.4177 0.048 Uiso 1 1 calc R
C26 C 0.6656(2) 0.7146(2) 0.5252(2) 0.0479(9) Uani 1 1 d .
H26 H 0.6716 0.6576 0.5544 0.057 Uiso 1 1 calc R
C27 C 0.6670(2) 0.7972(2) 0.5658(2) 0.0422(7) Uani 1 1 d .
H27 H 0.6741 0.7959 0.6222 0.051 Uiso 1 1 calc R
C28 C 0.6581(2) 0.8800(2) 0.52362(18) 0.0347(7) Uani 1 1 d .
H28 H 0.6582 0.9361 0.5514 0.042 Uiso 1 1 calc R
C29 C 0.64878(19) 0.88196(19) 0.44021(17) 0.0271(6) Uani 1 1 d .
C30 C 0.63728(18) 0.96763(18) 0.39353(16) 0.0230(5) Uani 1 1 d .
C31 C 0.63045(19) 1.06273(18) 0.41767(17) 0.0246(5) Uani 1 1 d .
H31 H 0.6299 1.0872 0.4756 0.030 Uiso 1 1 calc R
C32 C 0.60744(19) 1.12207(18) 0.35251(16) 0.0237(5) Uani 1 1 d .
H32 H 0.5841 1.1971 0.3591 0.028 Uiso 1 1 calc R
C33 C 0.7759(2) 1.02702(18) 0.12257(16) 0.0220(5) Uani 1 1 d .
C34 C 0.8387(2) 0.91691(19) 0.10638(16) 0.0238(5) Uani 1 1 d .
H34 H 0.8139 0.8694 0.0904 0.029 Uiso 1 1 calc R
C35 C 0.9469(2) 0.88573(18) 0.10210(15) 0.0211(5) Uani 1 1 d .
H35 H 1.0089 0.8132 0.0861 0.025 Uiso 1 1 calc R
C36 C 0.95672(19) 0.97509(17) 0.11269(15) 0.0192(5) Uani 1 1 d .
C37 C 1.04931(19) 0.98829(17) 0.10938(15) 0.0189(5) Uani 1 1 d .
C38 C 1.1558(2) 0.90524(18) 0.09106(15) 0.0227(5) Uani 1 1 d .
H38 H 1.1688 0.8368 0.0805 0.027 Uiso 1 1 calc R
C39 C 1.2417(2) 0.9220(2) 0.08822(16) 0.0262(6) Uani 1 1 d .
H39 H 1.3137 0.8654 0.0753 0.031 Uiso 1 1 calc R
C40 C 1.2228(2) 1.0229(2) 0.10436(17) 0.0277(6) Uani 1 1 d .
H40 H 1.2817 1.0343 0.1035 0.033 Uiso 1 1 calc R
C41 C 1.1193(2) 1.10541(19) 0.12149(17) 0.0249(5) Uani 1 1 d .
H41 H 1.1077 1.1734 0.1316 0.030 Uiso 1 1 calc R
C42 C 1.0307(2) 1.09000(18) 0.12422(15) 0.0206(5) Uani 1 1 d .
C43 C 0.9231(2) 1.17566(18) 0.13888(16) 0.0225(5) Uani 1 1 d .
H43 H 0.9125 1.2434 0.1480 0.027 Uiso 1 1 calc R
C44 C 0.8368(2) 1.16400(18) 0.14022(16) 0.0219(5) Uani 1 1 d .
H44 H 0.7671 1.2226 0.1502 0.026 Uiso 1 1 calc R
C45 C 0.85090(19) 1.06221(17) 0.12646(15) 0.0188(5) Uani 1 1 d .
C46 C 0.9272(2) 0.72900(18) 0.25661(18) 0.0330(6) Uani 1 1 d .
H46A H 0.8609 0.7195 0.2720 0.040 Uiso 1 1 calc R
H46B H 0.9663 0.7156 0.1898 0.040 Uiso 1 1 calc R
C47 C 1.0020(4) 0.6601(2) 0.2967(3) 0.0659(11) Uani 1 1 d .
H47A H 1.0808 0.6376 0.2566 0.079 Uiso 1 1 calc R
H47B H 0.9925 0.5984 0.3057 0.079 Uiso 1 1 calc R
C48 C 0.9709(3) 0.7198(2) 0.3850(2) 0.0485(8) Uani 1 1 d .
H48A H 1.0366 0.6965 0.4004 0.058 Uiso 1 1 calc R
H48B H 0.9121 0.7119 0.4339 0.058 Uiso 1 1 calc R
C49 C 0.9286(2) 0.8292(2) 0.37259(18) 0.0309(6) Uani 1 1 d .
H49A H 0.8643 0.8761 0.4282 0.037 Uiso 1 1 calc R
H49B H 0.9881 0.8485 0.3581 0.037 Uiso 1 1 calc R
C50 C 0.8656(2) 1.10510(18) 0.38023(16) 0.0218(5) Uani 1 1 d .
C51 C 0.9607(2) 1.0799(2) 0.38892(16) 0.0259(6) Uani 1 1 d .
C52 C 1.0700(2) 0.9901(2) 0.32797(17) 0.0307(6) Uani 1 1 d .
H52A H 1.0590 0.9585 0.2818 0.046 Uiso 1 1 calc R
H52B H 1.0984 0.9392 0.3639 0.046 Uiso 1 1 calc R
H52C H 1.1240 1.0138 0.2984 0.046 Uiso 1 1 calc R
C53 C 0.9648(3) 1.1403(2) 0.46091(19) 0.0390(7) Uani 1 1 d .
H53A H 0.8885 1.1901 0.5023 0.058 Uiso 1 1 calc R
H53B H 1.0056 1.1768 0.4324 0.058 Uiso 1 1 calc R
H53C H 1.0027 1.0932 0.4949 0.058 Uiso 1 1 calc R
C54 C 0.7195(2) 1.27683(19) 0.39759(19) 0.0305(6) Uani 1 1 d .
H54 H 0.7154 1.2559 0.3408 0.037 Uiso 1 1 calc R
C55 C 0.6021(3) 1.3451(2) 0.4679(2) 0.0424(7) Uani 1 1 d .
H55A H 0.5599 1.3075 0.4799 0.064 Uiso 1 1 calc R
H55B H 0.5649 1.4070 0.4452 0.064 Uiso 1 1 calc R
H55C H 0.6056 1.3648 0.5241 0.064 Uiso 1 1 calc R
C56 C 0.7910(3) 1.3279(2) 0.3759(2) 0.0450(8) Uani 1 1 d .
H56A H 0.7927 1.3511 0.4318 0.068 Uiso 1 1 calc R
H56B H 0.7598 1.3871 0.3481 0.068 Uiso 1 1 calc R
H56C H 0.8670 1.2787 0.3336 0.068 Uiso 1 1 calc R
C57 C 0.5607(2) 1.0477(2) 0.10960(19) 0.0352(7) Uani 1 1 d .
H57A H 0.4846 1.0645 0.1504 0.053 Uiso 1 1 calc R
H57B H 0.6074 0.9729 0.0911 0.053 Uiso 1 1 calc R
H57C H 0.5591 1.0787 0.0559 0.053 Uiso 1 1 calc R
C58 C 0.5549(2) 1.2403(2) 0.1797(2) 0.0347(7) Uani 1 1 d .
H58A H 0.5768 1.2577 0.1194 0.052 Uiso 1 1 calc R
H58B H 0.5804 1.2670 0.2169 0.052 Uiso 1 1 calc R
H58C H 0.4734 1.2710 0.2085 0.052 Uiso 1 1 calc R
C59 C 0.3705(2) 0.8773(2) 0.26802(19) 0.0397(7) Uani 1 1 d .
H59A H 0.3307 0.8641 0.2356 0.048 Uiso 1 1 calc R
H59B H 0.4517 0.8342 0.2320 0.048 Uiso 1 1 calc R
Cl1 Cl 0.33489(6) 0.84266(6) 0.37502(5) 0.04035(18) Uani 1 1 d .
Cl2 Cl 0.33544(7) 1.00851(7) 0.27773(5) 0.0489(2) Uani 1 1 d .
F1 F 0.08962(14) 0.61307(12) 1.05696(10) 0.0411(4) Uani 1 1 d .
F2 F -0.08715(13) 0.65398(13) 1.02265(12) 0.0495(5) Uani 1 1 d .
F3 F -0.06099(13) 0.58159(15) 0.85537(13) 0.0544(5) Uani 1 1 d .
F4 F 0.14837(13) 0.47029(13) 0.72359(11) 0.0421(4) Uani 1 1 d .
F5 F 0.32655(11) 0.43219(11) 0.75367(10) 0.0291(3) Uani 1 1 d .
F6 F 0.28856(17) 0.53346(14) 1.13534(12) 0.0534(5) Uani 1 1 d .
F7 F 0.26888(16) 0.40716(15) 1.24605(12) 0.0564(5) Uani 1 1 d .
F8 F 0.28808(17) 0.22561(14) 1.18721(14) 0.0708(6) Uani 1 1 d .
F9 F 0.3299(2) 0.17499(13) 1.00978(14) 0.0746(7) Uani 1 1 d .
F10 F 0.35335(13) 0.30031(11) 0.89483(11) 0.0386(4) Uani 1 1 d .
F11 F 0.37024(12) 0.58951(10) 0.77061(10) 0.0312(3) Uani 1 1 d .
F12 F 0.56831(14) 0.53950(12) 0.63976(11) 0.0419(4) Uani 1 1 d .
F13 F 0.75806(14) 0.37653(14) 0.63782(12) 0.0483(4) Uani 1 1 d .
F14 F 0.74398(13) 0.26643(12) 0.77370(12) 0.0443(4) Uani 1 1 d .
F15 F 0.54987(12) 0.31604(11) 0.90713(11) 0.0364(4) Uani 1 1 d .
O1 O 0.89424(13) 0.83398(12) 0.29617(11) 0.0239(4) Uani 1 1 d .
O2 O 0.85879(13) 1.04955(12) 0.31803(11) 0.0208(4) Uani 1 1 d .
O3 O 0.76446(14) 1.18575(12) 0.43693(11) 0.0265(4) Uani 1 1 d .

loop_
_atom_site_aniso_label
_atom_site_aniso_U_11
_atom_site_aniso_U_22
_atom_site_aniso_U_33
_atom_site_aniso_U_23
_atom_site_aniso_U_13
_atom_site_aniso_U_12
Zr1 0.01633(12) 0.01418(12) 0.01999(14) 0.00016(9) -0.00539(9) -0.00735(9)
Si1 0.0203(3) 0.0231(4) 0.0321(4) 0.0025(3) -0.0119(3) -0.0104(3)
B1 0.0295(15) 0.0145(13) 0.0360(17) 0.0022(12) -0.0195(13) -0.0089(12)
C1 0.0247(13) 0.0138(11) 0.0304(14) 0.0030(10) -0.0124(11) -0.0064(10)
C2 0.0341(14) 0.0173(12) 0.0288(15) 0.0024(11) -0.0111(12) -0.0079(11)
C3 0.0214(13) 0.0250(13) 0.0412(17) 0.0049(12) -0.0054(12) -0.0068(11)
C4 0.0233(13) 0.0345(15) 0.0491(19) 0.0121(13) -0.0195(13) -0.0136(12)
C5 0.0294(14) 0.0279(14) 0.0343(16) 0.0042(11) -0.0149(12) -0.0158(12)
C6 0.0199(12) 0.0181(12) 0.0292(14) 0.0003(10) -0.0079(11) -0.0076(10)
C7 0.0229(12) 0.0183(12) 0.0404(16) 0.0035(11) -0.0171(11) -0.0092(10)
C8 0.0323(15) 0.0290(14) 0.0435(18) 0.0075(12) -0.0232(13) -0.0143(12)
C9 0.0290(15) 0.0413(17) 0.0422(18) 0.0151(14) -0.0211(13) -0.0092(13)
C10 0.0311(16) 0.0285(15) 0.056(2) 0.0205(15) -0.0109(14) -0.0056(13)
C11 0.0358(16) 0.0139(13) 0.063(2) 0.0033(13) -0.0082(15) -0.0090(12)
C12 0.0260(13) 0.0174(12) 0.0431(17) 0.0023(11) -0.0118(12) -0.0079(11)
C13 0.0298(13) 0.0169(12) 0.0373(15) 0.0028(11) -0.0188(12) -0.0144(11)
C14 0.0312(14) 0.0163(12) 0.0441(17) 0.0029(11) -0.0245(13) -0.0124(11)
C15 0.0378(16) 0.0302(14) 0.0362(16) 0.0063(12) -0.0189(13) -0.0227(13)
C16 0.0293(15) 0.0344(15) 0.0440(18) -0.0005(13) -0.0142(13) -0.0181(13)
C17 0.0236(13) 0.0235(13) 0.0533(19) 0.0017(13) -0.0199(13) -0.0095(11)
C18 0.0336(15) 0.0210(13) 0.0417(16) 0.0061(12) -0.0219(13) -0.0151(12)
C19 0.0513(18) 0.0203(13) 0.0394(17) 0.0035(12) -0.0228(14) -0.0190(13)
C20 0.0122(11) 0.0207(12) 0.0315(14) -0.0035(10) -0.0052(10) -0.0058(10)
C21 0.0145(11) 0.0206(12) 0.0286(14) -0.0031(10) -0.0027(10) -0.0090(10)
C22 0.0199(12) 0.0255(13) 0.0338(15) -0.0036(11) -0.0067(11) -0.0124(11)
C23 0.0251(13) 0.0266(14) 0.0420(17) -0.0035(12) -0.0069(12) -0.0154(12)
C24 0.0179(12) 0.0234(13) 0.0407(17) 0.0019(12) 0.0036(11) -0.0120(11)
C25 0.0295(15) 0.0291(15) 0.0441(19) 0.0036(13) 0.0039(13) -0.0147(13)
C26 0.0316(16) 0.0330(16) 0.055(2) 0.0172(15) 0.0032(14) -0.0130(14)
C27 0.0319(16) 0.0467(18) 0.0336(17) 0.0129(14) -0.0007(13) -0.0171(14)
C28 0.0240(14) 0.0362(15) 0.0311(16) 0.0030(12) 0.0022(11) -0.0146(12)
C29 0.0145(12) 0.0303(14) 0.0260(14) -0.0003(11) 0.0033(10) -0.0111(11)
C30 0.0141(11) 0.0220(12) 0.0254(14) -0.0016(10) 0.0002(10) -0.0088(10)
C31 0.0193(12) 0.0238(13) 0.0229(13) -0.0071(10) -0.0015(10) -0.0093(10)
C32 0.0165(11) 0.0181(12) 0.0283(14) -0.0070(10) -0.0036(10) -0.0060(10)
C33 0.0244(12) 0.0218(12) 0.0224(13) 0.0034(10) -0.0094(10) -0.0132(11)
C34 0.0259(13) 0.0227(12) 0.0218(13) 0.0003(10) -0.0070(10) -0.0128(11)
C35 0.0240(12) 0.0165(11) 0.0174(12) 0.0006(9) -0.0044(10) -0.0083(10)
C36 0.0196(12) 0.0174(11) 0.0153(12) 0.0028(9) -0.0040(9) -0.0071(10)
C37 0.0196(11) 0.0200(12) 0.0150(12) 0.0058(9) -0.0056(9) -0.0090(10)
C38 0.0243(12) 0.0207(12) 0.0191(13) 0.0046(10) -0.0072(10) -0.0088(10)
C39 0.0203(12) 0.0315(14) 0.0235(14) 0.0108(11) -0.0087(10) -0.0101(11)
C40 0.0247(13) 0.0374(15) 0.0269(14) 0.0115(12) -0.0117(11) -0.0186(12)
C41 0.0292(13) 0.0260(13) 0.0248(14) 0.0094(10) -0.0113(11) -0.0173(11)
C42 0.0244(12) 0.0207(12) 0.0187(13) 0.0069(10) -0.0089(10) -0.0125(10)
C43 0.0282(13) 0.0163(11) 0.0240(13) 0.0082(10) -0.0105(11) -0.0116(10)
C44 0.0220(12) 0.0169(11) 0.0232(13) 0.0054(10) -0.0104(10) -0.0055(10)
C45 0.0193(11) 0.0191(11) 0.0164(12) 0.0046(9) -0.0071(9) -0.0081(10)
C46 0.0387(15) 0.0158(12) 0.0274(15) -0.0016(10) -0.0041(12) -0.0066(11)
C47 0.086(3) 0.0302(17) 0.097(3) 0.0217(19) -0.062(3) -0.0206(19)
C48 0.056(2) 0.0398(17) 0.048(2) 0.0184(15) -0.0286(17) -0.0156(16)
C49 0.0347(15) 0.0359(15) 0.0311(15) 0.0120(12) -0.0189(12) -0.0199(13)
C50 0.0252(13) 0.0213(12) 0.0181(13) 0.0020(10) -0.0053(10) -0.0134(11)
C51 0.0310(14) 0.0327(14) 0.0226(14) 0.0087(11) -0.0108(11) -0.0222(12)
C52 0.0268(14) 0.0446(16) 0.0250(14) 0.0110(12) -0.0118(11) -0.0198(13)
C53 0.0509(18) 0.0488(18) 0.0368(17) 0.0098(14) -0.0270(14) -0.0325(16)
C54 0.0426(16) 0.0207(13) 0.0350(16) 0.0052(11) -0.0224(13) -0.0154(12)
C55 0.0476(18) 0.0270(15) 0.0449(18) -0.0022(13) -0.0246(15) -0.0075(13)
C56 0.063(2) 0.0350(17) 0.055(2) 0.0169(15) -0.0321(17) -0.0316(17)
C57 0.0306(15) 0.0448(17) 0.0343(16) 0.0041(13) -0.0130(12) -0.0214(14)
C58 0.0279(14) 0.0274(14) 0.0520(19) 0.0115(13) -0.0211(13) -0.0123(12)
C59 0.0364(16) 0.0558(19) 0.0326(16) 0.0078(14) -0.0125(13) -0.0278(15)
Cl1 0.0488(4) 0.0512(4) 0.0347(4) 0.0160(3) -0.0225(3) -0.0307(4)
Cl2 0.0623(5) 0.0672(5) 0.0500(5) 0.0290(4) -0.0321(4) -0.0501(5)
F1 0.0435(10) 0.0312(8) 0.0296(9) -0.0029(7) -0.0098(7) -0.0068(8)
F2 0.0238(8) 0.0399(10) 0.0538(11) 0.0025(8) 0.0015(8) -0.0039(7)
F3 0.0258(9) 0.0626(12) 0.0760(13) 0.0102(10) -0.0269(9) -0.0174(9)
F4 0.0391(9) 0.0539(11) 0.0426(10) -0.0002(8) -0.0211(8) -0.0261(9)
F5 0.0228(7) 0.0294(8) 0.0314(8) -0.0080(6) -0.0075(6) -0.0120(6)
F6 0.0904(15) 0.0501(11) 0.0476(11) 0.0105(9) -0.0431(10) -0.0443(11)
F7 0.0545(12) 0.0680(13) 0.0464(11) 0.0225(9) -0.0304(9) -0.0219(10)
F8 0.0674(14) 0.0438(11) 0.0737(14) 0.0355(10) -0.0118(11) -0.0182(11)
F9 0.0971(17) 0.0257(10) 0.0804(15) 0.0047(9) -0.0059(12) -0.0362(11)
F10 0.0457(10) 0.0189(8) 0.0446(10) -0.0048(7) -0.0115(8) -0.0152(7)
F11 0.0335(8) 0.0225(7) 0.0426(9) 0.0074(7) -0.0219(7) -0.0125(7)
F12 0.0469(10) 0.0431(10) 0.0429(10) 0.0136(8) -0.0207(8) -0.0254(9)
F13 0.0331(9) 0.0501(11) 0.0529(11) 0.0017(8) -0.0077(8) -0.0204(9)
F14 0.0268(8) 0.0310(9) 0.0702(12) 0.0070(8) -0.0224(8) -0.0079(7)
F15 0.0326(8) 0.0269(8) 0.0543(10) 0.0152(7) -0.0245(8) -0.0128(7)
O1 0.0262(9) 0.0190(8) 0.0225(9) 0.0020(7) -0.0080(7) -0.0093(7)
O2 0.0207(8) 0.0193(8) 0.0238(9) 0.0019(7) -0.0087(7) -0.0109(7)
O3 0.0300(10) 0.0199(9) 0.0257(10) 0.0018(7) -0.0077(8) -0.0117(8)

loop_
_atom_type_symbol
_atom_type_description
_atom_type_scat_dispersion_real
_atom_type_scat_dispersion_imag
_atom_type_scat_source
C C 0.0033 0.0016 'International Tables Vol C Tables 4.2.6.8 and 6.1.1.4'
H H 0.0000 0.0000 'International Tables Vol C Tables 4.2.6.8 and 6.1.1.4'
B B 0.0013 0.0007 'International Tables Vol C Tables 4.2.6.8 and 6.1.1.4'
O O 0.0106 0.0060 'International Tables Vol C Tables 4.2.6.8 and 6.1.1.4'
F F 0.0171 0.0103 'International Tables Vol C Tables 4.2.6.8 and 6.1.1.4'
Si Si 0.0817 0.0704 'International Tables Vol C Tables 4.2.6.8 and 6.1.1.4'
Zr Zr -2.9673 0.5597 'International Tables Vol C Tables 4.2.6.8 and 6.1.1.4'
Cl Cl 0.1484 0.1585 'International Tables Vol C Tables 4.2.6.8 and 6.1.1.4'

loop_
_geom_angle_atom_site_label_1
_geom_angle_atom_site_label_2
_geom_angle_atom_site_label_3
_geom_angle
O2 Zr1 O1 92.69(6)
O2 Zr1 C32 91.03(7)
O1 Zr1 C32 129.49(7)
O2 Zr1 C20 123.73(7)
O1 Zr1 C20 126.78(7)
C32 Zr1 C20 33.81(8)
O2 Zr1 C33 119.82(7)
O1 Zr1 C33 129.80(7)
C32 Zr1 C33 89.87(8)
C20 Zr1 C33 67.32(8)
O2 Zr1 C34 135.07(7)
O1 Zr1 C34 96.40(7)
C32 Zr1 C34 115.29(8)
C20 Zr1 C34 83.97(8)
C33 Zr1 C34 33.47(8)
O2 Zr1 C45 87.71(7)
O1 Zr1 C45 130.65(7)
C32 Zr1 C45 99.82(8)
C20 Zr1 C45 91.79(8)
C33 Zr1 C45 33.33(8)
C34 Zr1 C45 53.83(8)
O2 Zr1 C21 137.82(7)
O1 Zr1 C21 93.60(7)
C32 Zr1 C21 54.03(8)
C20 Zr1 C21 33.21(8)
C33 Zr1 C21 86.42(8)
C34 Zr1 C21 85.43(8)
C45 Zr1 C21 118.04(8)
O2 Zr1 C31 84.33(7)
O1 Zr1 C31 98.17(7)
C32 Zr1 C31 32.31(8)
C20 Zr1 C31 55.15(8)
C33 Zr1 C31 120.52(8)
C34 Zr1 C31 136.98(8)
C45 Zr1 C31 130.86(8)
C21 Zr1 C31 53.49(8)
O2 Zr1 C35 108.24(7)
O1 Zr1 C35 80.47(7)
C32 Zr1 C35 144.38(8)
C20 Zr1 C35 115.76(8)
C33 Zr1 C35 54.63(8)
C34 Zr1 C35 32.02(8)
C45 Zr1 C35 53.09(7)
C21 Zr1 C35 113.94(8)
C31 Zr1 C35 167.37(8)
O2 Zr1 C30 109.92(7)
O1 Zr1 C30 78.91(7)
C32 Zr1 C30 52.78(8)
C20 Zr1 C30 54.21(8)
C33 Zr1 C30 117.61(8)
C34 Zr1 C30 115.00(8)
C45 Zr1 C30 146.00(8)
C21 Zr1 C30 31.93(8)
C31 Zr1 C30 31.55(7)
C35 Zr1 C30 137.10(7)
O2 Zr1 C36 82.40(7)
O1 Zr1 C36 99.06(6)
C32 Zr1 C36 131.32(8)
C20 Zr1 C36 121.03(8)
C33 Zr1 C36 54.43(8)
C34 Zr1 C36 52.75(8)
C45 Zr1 C36 32.12(7)
C21 Zr1 C36 137.23(8)
C31 Zr1 C36 158.67(7)
C35 Zr1 C36 31.33(7)
C30 Zr1 C36 167.53(7)
C57 Si1 C58 110.42(13)
C57 Si1 C20 113.99(12)
C58 Si1 C20 108.76(12)
C57 Si1 C33 113.39(12)
C58 Si1 C33 115.52(12)
C20 Si1 C33 93.83(11)
C19 B1 C7 113.5(2)
C19 B1 C13 104.1(2)
C7 B1 C13 113.1(2)
C19 B1 C1 109.8(2)
C7 B1 C1 103.4(2)
C13 B1 C1 113.1(2)
C6 C1 C2 112.1(2)
C6 C1 B1 128.1(2)
C2 C1 B1 119.7(2)
F1 C2 C3 115.2(2)
F1 C2 C1 119.6(2)
C3 C2 C1 125.2(2)
F2 C3 C4 120.1(2)
F2 C3 C2 120.4(3)
C4 C3 C2 119.4(2)
F3 C4 C3 120.9(2)
F3 C4 C5 120.7(3)
C3 C4 C5 118.4(2)
F4 C5 C6 120.7(2)
F4 C5 C4 119.2(2)
C6 C5 C4 120.1(2)
F5 C6 C5 114.8(2)
F5 C6 C1 120.4(2)
C5 C6 C1 124.7(2)
C8 C7 C12 112.5(2)
C8 C7 B1 126.8(2)
C12 C7 B1 120.6(2)
F6 C8 C9 114.3(3)
F6 C8 C7 120.6(2)
C9 C8 C7 125.0(3)
F7 C9 C8 120.9(3)
F7 C9 C10 119.2(3)
C8 C9 C10 119.9(3)
F8 C10 C9 121.0(3)
F8 C10 C11 120.8(3)
C9 C10 C11 118.2(3)
F9 C11 C12 120.9(3)
F9 C11 C10 119.2(3)
C12 C11 C10 119.9(3)
F10 C12 C11 116.3(2)
F10 C12 C7 119.3(2)
C11 C12 C7 124.4(3)
C18 C13 C14 112.3(2)
C18 C13 B1 126.3(2)
C14 C13 B1 120.6(2)
F11 C14 C15 115.8(2)
F11 C14 C13 119.2(2)
C15 C14 C13 125.0(2)
F12 C15 C14 120.9(2)
F12 C15 C16 119.4(2)
C14 C15 C16 119.7(3)
F13 C16 C17 121.4(3)
F13 C16 C15 120.3(3)
C17 C16 C15 118.3(3)
F14 C17 C16 119.2(2)
F14 C17 C18 120.6(3)
C16 C17 C18 120.2(2)
F15 C18 C17 114.7(2)
F15 C18 C13 120.7(2)
C17 C18 C13 124.6(2)
C32 C20 C21 105.0(2)
C32 C20 Si1 123.23(19)
C21 C20 Si1 128.13(18)
C32 C20 Zr1 72.65(13)
C21 C20 Zr1 76.36(13)
Si1 C20 Zr1 99.16(10)
C30 C21 C20 109.1(2)
C30 C21 C22 119.7(2)
C20 C21 C22 131.2(2)
C30 C21 Zr1 77.69(13)
C20 C21 Zr1 70.43(12)
C22 C21 Zr1 120.62(16)
C23 C22 C21 118.9(3)
C22 C23 C24 123.0(2)
C25 C24 C29 118.1(3)
C25 C24 C23 121.6(3)
C29 C24 C23 120.3(2)
C26 C25 C24 121.5(3)
C25 C26 C27 120.3(3)
C28 C27 C26 119.8(3)
C27 C28 C29 120.4(3)
C28 C29 C24 120.0(2)
C28 C29 C30 122.8(2)
C24 C29 C30 117.2(2)
C31 C30 C21 107.8(2)
C31 C30 C29 131.4(2)
C21 C30 C29 120.8(2)
C31 C30 Zr1 71.22(13)
C21 C30 Zr1 70.38(13)
C29 C30 Zr1 126.80(16)
C32 C31 C30 107.5(2)
C32 C31 Zr1 69.65(13)
C30 C31 Zr1 77.23(13)
C31 C32 C20 110.7(2)
C31 C32 Zr1 78.03(14)
C20 C32 Zr1 73.54(13)
C34 C33 C45 105.3(2)
C34 C33 Si1 122.48(18)
C45 C33 Si1 128.88(17)
C34 C33 Zr1 74.62(14)
C45 C33 Zr1 75.72(13)
Si1 C33 Zr1 98.89(10)
C35 C34 C33 110.0(2)
C35 C34 Zr1 77.74(14)
C33 C34 Zr1 71.91(13)
C34 C35 C36 108.2(2)
C34 C35 Zr1 70.24(13)
C36 C35 Zr1 75.96(13)
C35 C36 C45 107.1(2)
C35 C36 C37 131.8(2)
C45 C36 C37 121.1(2)
C35 C36 Zr1 72.71(13)
C45 C36 Zr1 69.68(12)
C37 C36 Zr1 123.79(15)
C38 C37 C42 119.5(2)
C38 C37 C36 122.9(2)
C42 C37 C36 117.6(2)
C39 C38 C37 120.6(2)
C38 C39 C40 119.9(2)
C41 C40 C39 120.4(2)
C40 C41 C42 120.6(2)
C41 C42 C37 119.0(2)
C41 C42 C43 121.2(2)
C37 C42 C43 119.8(2)
C44 C43 C42 123.0(2)
C43 C44 C45 119.5(2)
C36 C45 C33 109.40(19)
C36 C45 C44 119.0(2)
C33 C45 C44 131.6(2)
C36 C45 Zr1 78.19(13)
C33 C45 Zr1 70.95(13)
C44 C45 Zr1 118.17(15)
C47 C46 O1 105.3(2)
C46 C47 C48 106.4(3)
C47 C48 C49 105.3(2)
O1 C49 C48 105.1(2)
C51 C50 O2 122.9(2)
C51 C50 O3 122.9(2)
O2 C50 O3 114.1(2)
C50 C51 C52 122.3(2)
C50 C51 C53 121.7(2)
C52 C51 C53 116.0(2)
O3 C54 C56 111.7(2)
O3 C54 C55 104.5(2)
C56 C54 C55 113.2(2)
Cl1 C59 Cl2 111.38(16)
C46 O1 C49 109.18(18)
C46 O1 Zr1 130.84(15)
C49 O1 Zr1 119.85(14)
C50 O2 Zr1 159.76(15)
C50 O3 C54 115.71(19)

loop_
_geom_bond_atom_site_label_1
_geom_bond_atom_site_label_2
_geom_bond_distance
Zr1 O2 1.9437(15)
Zr1 O1 2.2020(16)
Zr1 C32 2.459(2)
Zr1 C20 2.470(2)
Zr1 C33 2.471(2)
Zr1 C34 2.507(2)
Zr1 C45 2.534(2)
Zr1 C21 2.548(2)
Zr1 C31 2.565(2)
Zr1 C35 2.603(2)
Zr1 C30 2.643(2)
Zr1 C36 2.645(2)
Si1 C57 1.849(3)
Si1 C58 1.850(3)
Si1 C20 1.871(3)
Si1 C33 1.879(2)
B1 C19 1.641(4)
B1 C7 1.650(4)
B1 C13 1.659(4)
B1 C1 1.675(4)
C1 C6 1.384(3)
C1 C2 1.392(3)
C2 F1 1.365(3)
C2 C3 1.375(4)
C3 F2 1.360(3)
C3 C4 1.365(4)
C4 F3 1.345(3)
C4 C5 1.374(4)
C5 F4 1.354(3)
C5 C6 1.371(3)
C6 F5 1.369(3)
C7 C8 1.386(4)
C7 C12 1.395(3)
C8 F6 1.352(3)
C8 C9 1.366(4)
C9 F7 1.354(3)
C9 C10 1.368(4)
C10 F8 1.350(3)
C10 C11 1.381(5)
C11 F9 1.352(3)
C11 C12 1.367(4)
C12 F10 1.357(3)
C13 C18 1.389(3)
C13 C14 1.396(4)
C14 F11 1.361(3)
C14 C15 1.372(4)
C15 F12 1.353(3)
C15 C16 1.382(4)
C16 F13 1.347(3)
C16 C17 1.364(4)
C17 F14 1.354(3)
C17 C18 1.382(4)
C18 F15 1.362(3)
C20 C32 1.433(3)
C20 C21 1.436(3)
C21 C30 1.431(4)
C21 C22 1.452(3)
C22 C23 1.342(4)
C23 C24 1.443(4)
C24 C25 1.405(4)
C24 C29 1.419(4)
C25 C26 1.362(5)
C26 C27 1.407(4)
C27 C28 1.378(4)
C28 C29 1.398(4)
C29 C30 1.448(4)
C30 C31 1.418(3)
C31 C32 1.402(4)
C33 C34 1.434(3)
C33 C45 1.437(3)
C34 C35 1.413(3)
C35 C36 1.418(3)
C36 C45 1.437(3)
C36 C37 1.442(3)
C37 C38 1.404(3)
C37 C42 1.414(3)
C38 C39 1.378(3)
C39 C40 1.402(4)
C40 C41 1.377(3)
C41 C42 1.406(3)
C42 C43 1.441(3)
C43 C44 1.347(3)
C44 C45 1.438(3)
C46 C47 1.466(4)
C46 O1 1.477(3)
C47 C48 1.484(5)
C48 C49 1.494(4)
C49 O1 1.480(3)
C50 C51 1.332(3)
C50 O2 1.362(3)
C50 O3 1.376(3)
C51 C52 1.501(4)
C51 C53 1.506(4)
C54 O3 1.465(3)
C54 C56 1.501(4)
C54 C55 1.517(4)
C59 Cl1 1.758(3)
C59 Cl2 1.768(3)

loop_
_platon_squeeze_void_nr
_platon_squeeze_void_average_x
_platon_squeeze_void_average_y
_platon_squeeze_void_average_z
_platon_squeeze_void_volume
_platon_squeeze_void_count_electrons
_platon_squeeze_void_content
1 0.000 0.500 0.500 189 70 ' '
